data_9000878
loop_
_publ_author_name
'Hazen, R. M.'
'Finger, L. W.'

_publ_section_title
;High-pressure and high-temperature crystallographic study of the gillespite
 I-II phase transition P = 1 bar
;
_journal_name_full 'American Mineralogist'
_journal_page_first 595
_journal_page_last 603
_journal_volume 68
_journal_year 1983
_chemical_compound_source 'Fresno Co, California, USA'
_chemical_formula_sum 'Ba Fe O10 Si4'
_chemical_name_mineral Gillespite
_space_group_IT_number 130
_symmetry_space_group_name_Hall '-P 4a 2ac'
_symmetry_space_group_name_H-M 'P 4/n c c :2'
_cell_angle_alpha 90
_cell_angle_beta 90
_cell_angle_gamma 90
_cell_length_a 7.51605
_cell_length_b 7.51605
_cell_length_c 16.0759
_cell_formula_units_Z 4
_cell_volume 908.144
_database_code_amcsd 0000897
_diffrn_ambient_pressure 100
_exptl_crystal_density_diffrn 3.405
_cod_original_sg_symbol_H-M 'P 4/n c c'
_cod_original_formula_sum 'Ba Fe Si4 O10'
_cod_database_code 9000878

loop_
_space_group_symop_operation_xyz
x,y,z
1/2-y,1/2-x,1/2+z
1/2+y,1/2+x,1/2-z
1/2+y,-x,-z
1/2-y,x,z
x,1/2-y,1/2+z
-x,1/2+y,1/2-z
1/2+x,1/2+y,-z
1/2-x,1/2-y,z
y,x,1/2+z
-y,-x,1/2-z
-y,1/2+x,-z
y,1/2-x,z
1/2-x,y,1/2+z
1/2+x,-y,1/2-z
-x,-y,-z

loop_
_atom_site_aniso_label
_atom_site_aniso_U_11
_atom_site_aniso_U_22
_atom_site_aniso_U_33
_atom_site_aniso_U_12
_atom_site_aniso_U_13
_atom_site_aniso_U_23
Ba 0.01425 0.01425 0.01008 0.00000 0.00000 0.00000
Fe 0.00687 0.00687 0.01807 0.00000 0.00000 0.00000
Si 0.00741 0.00750 0.01257 -0.00011 0.00153 -0.00153
O1 0.04121 0.04121 0.02226 -0.01374 0.01530 -0.01530
O2 0.00916 0.02518 0.02226 -0.00143 0.00000 0.00428
O3 0.01631 0.01116 0.03404 0.00429 -0.01224 -0.00245

loop_
_atom_site_label
_atom_site_fract_x
_atom_site_fract_y
_atom_site_fract_z
Ba 0.25000 0.75000 0.00000
Fe 0.25000 0.25000 0.09190
Si 0.51960 0.93540 0.15490
O1 0.47400 0.97400 0.25000
O2 0.72280 0.99660 0.13750
O3 0.39050 0.02650 0.09020

loop_
_cod_related_entry_id
_cod_related_entry_database
_cod_related_entry_code
1 AMCSD 0000897
